data_7106163
loop_
_publ_author_name
'Yan Zhang'
'Choon Wee Kee'
'Richmond Lee'
'Xiao Fu'
'Julian Ying-Teck Soh'
'Esther Mun Foong Loh'
'Kuo-Wei Huang'
'Choon-Hong Tan'

_publ_section_title
;
 Guanidine-Catalyzed Enantioselective Desymmetrization of meso-Aziridines
;
_journal_name_full Chem.Commun.
_journal_page_first 3897
_journal_paper_doi 10.1039/c0cc05840h
_journal_volume 47
_journal_year 2011
_chemical_formula_sum 'C25 H31 Cl2 N O6 S2'
_chemical_formula_weight 576.53
_chemical_name_systematic
;
?
;
_space_group_IT_number 2
_symmetry_cell_setting triclinic
_symmetry_space_group_name_Hall '-P 1'
_symmetry_space_group_name_H-M 'P -1'
_atom_sites_solution_hydrogens geom
_atom_sites_solution_primary direct
_atom_sites_solution_secondary difmap
_audit_creation_method SHELXL-97
_cell_angle_alpha 105.126(2)
_cell_angle_beta 101.706(2)
_cell_angle_gamma 99.829(2)
_cell_formula_units_Z 2
_cell_length_a 9.3366(10)
_cell_length_b 10.2792(11)
_cell_length_c 16.2940(17)
_cell_measurement_reflns_used 5126
_cell_measurement_temperature 273(2)
_cell_measurement_theta_max 27.30
_cell_measurement_theta_min 2.29
_cell_volume 1436.2(3)
_computing_cell_refinement 'Bruker SMART'
_computing_data_collection 'Bruker SMART'
_computing_data_reduction 'Bruker SAINT'
_computing_molecular_graphics 'Bruker SHELXTL'
_computing_publication_material 'Bruker SHELXTL'
_computing_structure_refinement 'SHELXL-97 (Sheldrick, 1997)'
_computing_structure_solution 'SHELXS-97 (Sheldrick, 1990)'
_diffrn_ambient_temperature 273(2)
_diffrn_measured_fraction_theta_full 0.998
_diffrn_measured_fraction_theta_max 0.998
_diffrn_measurement_device_type 'CCD area detector'
_diffrn_measurement_method 'phi and omega scans'
_diffrn_radiation_monochromator graphite
_diffrn_radiation_source 'fine-focus sealed tube'
_diffrn_radiation_type MoK\a
_diffrn_radiation_wavelength 0.71073
_diffrn_reflns_av_R_equivalents 0.0314
_diffrn_reflns_av_sigmaI/netI 0.0365
_diffrn_reflns_limit_h_max 12
_diffrn_reflns_limit_h_min -12
_diffrn_reflns_limit_k_max 13
_diffrn_reflns_limit_k_min -13
_diffrn_reflns_limit_l_max 21
_diffrn_reflns_limit_l_min -21
_diffrn_reflns_number 18790
_diffrn_reflns_theta_full 27.49
_diffrn_reflns_theta_max 27.49
_diffrn_reflns_theta_min 1.34
_exptl_absorpt_coefficient_mu 0.410
_exptl_absorpt_correction_T_max 0.9680
_exptl_absorpt_correction_T_min 0.8031
_exptl_absorpt_correction_type multi-scan
_exptl_absorpt_process_details 'Sadabs, (Sheldrick 2001)'
_exptl_crystal_colour Colourless
_exptl_crystal_density_diffrn 1.333
_exptl_crystal_density_meas ?
_exptl_crystal_density_method 'not measured'
_exptl_crystal_description Block
_exptl_crystal_F_000 604
_exptl_crystal_size_max 0.56
_exptl_crystal_size_mid 0.18
_exptl_crystal_size_min 0.08
_refine_diff_density_max 0.707
_refine_diff_density_min -0.671
_refine_diff_density_rms 0.091
_refine_ls_extinction_method none
_refine_ls_goodness_of_fit_ref 1.110
_refine_ls_hydrogen_treatment mixed
_refine_ls_matrix_type full
_refine_ls_number_parameters 342
_refine_ls_number_reflns 6589
_refine_ls_number_restraints 27
_refine_ls_restrained_S_all 1.147
_refine_ls_R_factor_all 0.0763
_refine_ls_R_factor_gt 0.0660
_refine_ls_shift/su_max 0.002
_refine_ls_shift/su_mean 0.000
_refine_ls_structure_factor_coef Fsqd
_refine_ls_weighting_details 'calc w=1/[\s^2^(Fo^2^)+(0.0851P)^2^+1.3339P] where P=(Fo^2^+2Fc^2^)/3'
_refine_ls_weighting_scheme calc
_refine_ls_wR_factor_gt 0.1672
_refine_ls_wR_factor_ref 0.1800
_reflns_number_gt 5680
_reflns_number_total 6589
_reflns_threshold_expression >2sigma(I)
_cod_data_source_file c0cc05840h.txt
_cod_data_source_block a106
_cod_depositor_comments
;
The following automatic conversions were performed:

'_symmetry_cell_setting' value 'Triclinic' changed to 'triclinic'
according to the built-in table from CIF Core dictionary named
'cif_core.dic' version 2.4.1 from
2010-06-29.

'_exptl_absorpt_correction_type' value 'Multi-scan'
changed to 'multi-scan' according to the built-in table from CIF Core
dictionary named 'cif_core.dic' version 2.4.1 from 2010-06-29.

Automatic conversion script
Id: cif_fix_values 1646 2011-03-28 12:23:43Z adriana 

The following automatic conversions were performed:

'_exptl_crystal_density_meas' value 'Not Measured' was changed to '?'
- the value is perceived as not measured.

Automatic conversion script
Id: cif_fix_values 3008 2015-01-20 13:52:24Z robertas 
;
_cod_original_sg_symbol_H-M P-1
_cod_database_code 7106163

loop_
_symmetry_equiv_pos_as_xyz
'x, y, z'
'-x, -y, -z'

loop_
_atom_site_label
_atom_site_type_symbol
_atom_site_fract_x
_atom_site_fract_y
_atom_site_fract_z
_atom_site_U_iso_or_equiv
_atom_site_adp_type
_atom_site_occupancy
_atom_site_symmetry_multiplicity
_atom_site_calc_flag
_atom_site_refinement_flags
_atom_site_disorder_assembly
_atom_site_disorder_group
C10 C 0.3437(9) -0.0628(8) 0.2254(10) 0.096(3) Uani 0.59(2) 1 d PD A 1
H10A H 0.3651 -0.1300 0.1791 0.144 Uiso 0.59(2) 1 calc PR A 1
H10B H 0.2376 -0.0677 0.2121 0.144 Uiso 0.59(2) 1 calc PR A 1
H10C H 0.3746 -0.0819 0.2801 0.144 Uiso 0.59(2) 1 calc PR A 1
C11 C 0.3869(11) 0.1032(13) 0.1419(5) 0.096(3) Uani 0.59(2) 1 d PD A 1
H11A H 0.4401 0.1934 0.1445 0.144 Uiso 0.59(2) 1 calc PR A 1
H11B H 0.2805 0.0957 0.1246 0.144 Uiso 0.59(2) 1 calc PR A 1
H11C H 0.4135 0.0335 0.0997 0.144 Uiso 0.59(2) 1 calc PR A 1
C12 C 0.4160(11) 0.1977(11) 0.3055(5) 0.096(3) Uani 0.59(2) 1 d PDU A 1
H12A H 0.4612 0.1871 0.3611 0.144 Uiso 0.59(2) 1 calc PR A 1
H12B H 0.3116 0.1963 0.3010 0.144 Uiso 0.59(2) 1 calc PR A 1
H12C H 0.4665 0.2844 0.3015 0.144 Uiso 0.59(2) 1 calc PR A 1
C10A C 0.3444(11) -0.0182(13) 0.2702(10) 0.066(3) Uani 0.41(2) 1 d PD A 2
H10D H 0.3557 -0.1100 0.2446 0.099 Uiso 0.41(2) 1 calc PR A 2
H10E H 0.2396 -0.0175 0.2566 0.099 Uiso 0.41(2) 1 calc PR A 2
H10F H 0.3841 0.0092 0.3330 0.099 Uiso 0.41(2) 1 calc PR A 2
C11A C 0.3519(12) 0.0740(13) 0.1410(4) 0.066(3) Uani 0.41(2) 1 d PD A 2
H11D H 0.4245 0.1098 0.1134 0.099 Uiso 0.41(2) 1 calc PR A 2
H11E H 0.2773 0.1277 0.1427 0.099 Uiso 0.41(2) 1 calc PR A 2
H11F H 0.3042 -0.0210 0.1079 0.099 Uiso 0.41(2) 1 calc PR A 2
C12A C 0.4498(14) 0.2321(8) 0.2953(7) 0.066(3) Uani 0.41(2) 1 d PD A 2
H12D H 0.4972 0.2375 0.3546 0.099 Uiso 0.41(2) 1 calc PR A 2
H12E H 0.3530 0.2533 0.2930 0.099 Uiso 0.41(2) 1 calc PR A 2
H12F H 0.5115 0.2975 0.2767 0.099 Uiso 0.41(2) 1 calc PR A 2
S1 S 0.86361(9) -0.02522(7) 0.16261(5) 0.03402(19) Uani 1 1 d . . .
S2 S 0.98223(8) 0.27286(7) 0.47425(4) 0.02903(18) Uani 1 1 d . . .
Cl1 Cl 1.00952(11) -0.14342(11) 0.31682(6) 0.0551(3) Uani 1 1 d . . .
Cl2 Cl 0.55171(13) -0.21435(12) 0.03181(7) 0.0707(3) Uani 1 1 d . . .
O1 O 1.0039(2) 0.2477(2) 0.16502(13) 0.0341(5) Uani 1 1 d . . .
O2 O 1.0326(3) 0.4431(2) 0.27497(16) 0.0523(7) Uani 1 1 d . . .
O3 O 0.5835(2) 0.0599(3) 0.24628(18) 0.0497(6) Uani 1 1 d . A .
O4 O 0.6879(3) 0.2479(3) 0.21477(19) 0.0521(6) Uani 1 1 d . . .
O5 O 0.8970(2) 0.1345(2) 0.45631(14) 0.0353(5) Uani 1 1 d . . .
O6 O 0.9521(3) 0.3840(2) 0.53697(14) 0.0372(5) Uani 1 1 d . . .
N1 N 0.9530(3) 0.3121(2) 0.38273(15) 0.0302(5) Uani 1 1 d . . .
H1N H 0.974(4) 0.396(4) 0.392(2) 0.036 Uiso 1 1 d . . .
C1 C 0.9759(3) 0.2242(3) 0.30213(18) 0.0278(5) Uani 1 1 d . . .
H1 H 1.0659 0.1896 0.3178 0.033 Uiso 1 1 calc R . .
C2 C 1.0059(3) 0.3203(3) 0.24620(19) 0.0320(6) Uani 1 1 d . . .
C3 C 1.0207(4) 0.3198(3) 0.0979(2) 0.0385(7) Uani 1 1 d . . .
C4 C 1.0027(6) 0.1986(5) 0.0169(3) 0.0648(11) Uani 1 1 d . . .
H4A H 1.0784 0.1486 0.0286 0.097 Uiso 1 1 calc R . .
H4B H 1.0135 0.2326 -0.0316 0.097 Uiso 1 1 calc R . .
H4C H 0.9047 0.1380 0.0024 0.097 Uiso 1 1 calc R . .
C5 C 0.8969(5) 0.3954(5) 0.0851(3) 0.0637(11) Uani 1 1 d . . .
H5A H 0.8026 0.3364 0.0811 0.096 Uiso 1 1 calc R . .
H5B H 0.8911 0.4202 0.0318 0.096 Uiso 1 1 calc R . .
H5C H 0.9182 0.4779 0.1341 0.096 Uiso 1 1 calc R . .
C6 C 1.1766(5) 0.4135(5) 0.1250(3) 0.0632(11) Uani 1 1 d . . .
H6A H 1.1838 0.4924 0.1739 0.095 Uiso 1 1 calc R . .
H6B H 1.1954 0.4441 0.0765 0.095 Uiso 1 1 calc R . .
H6C H 1.2497 0.3635 0.1417 0.095 Uiso 1 1 calc R . .
C7 C 0.8394(3) 0.0997(3) 0.25956(18) 0.0279(5) Uani 1 1 d . . .
H7 H 0.8300 0.0512 0.3033 0.034 Uiso 1 1 calc R . .
C8 C 0.6954(3) 0.1466(3) 0.23723(19) 0.0324(6) Uani 1 1 d . . .
C9 C 0.4295(4) 0.0825(4) 0.2331(3) 0.0694(13) Uani 1 1 d D . .
C13 C 0.7748(3) -0.1818(3) 0.17658(19) 0.0326(6) Uani 1 1 d . . .
C14 C 0.8393(4) -0.2340(3) 0.2427(2) 0.0394(7) Uani 1 1 d . . .
C15 C 0.7710(5) -0.3587(4) 0.2516(3) 0.0552(10) Uani 1 1 d . . .
H15 H 0.8157 -0.3901 0.2968 0.066 Uiso 1 1 calc R . .
C16 C 0.6372(6) -0.4353(4) 0.1934(3) 0.0650(12) Uani 1 1 d . . .
H16 H 0.5912 -0.5190 0.1990 0.078 Uiso 1 1 calc R . .
C17 C 0.5709(5) -0.3897(4) 0.1271(3) 0.0612(11) Uani 1 1 d . . .
H17 H 0.4800 -0.4422 0.0877 0.073 Uiso 1 1 calc R . .
C18 C 0.6395(4) -0.2648(3) 0.1187(2) 0.0447(8) Uani 1 1 d . . .
C19 C 1.1739(3) 0.2741(3) 0.50768(18) 0.0320(6) Uani 1 1 d . . .
C20 C 1.2152(4) 0.1538(3) 0.5139(2) 0.0411(7) Uani 1 1 d . . .
H20 H 1.1426 0.0712 0.4975 0.049 Uiso 1 1 calc R . .
C21 C 1.3648(4) 0.1569(4) 0.5444(3) 0.0503(8) Uani 1 1 d . . .
H21 H 1.3920 0.0755 0.5487 0.060 Uiso 1 1 calc R . .
C22 C 1.4762(4) 0.2783(4) 0.5688(2) 0.0492(8) Uani 1 1 d . . .
C23 C 1.4317(4) 0.3972(4) 0.5624(2) 0.0493(8) Uani 1 1 d . . .
H23 H 1.5044 0.4800 0.5790 0.059 Uiso 1 1 calc R . .
C24 C 1.2825(4) 0.3971(3) 0.5320(2) 0.0431(7) Uani 1 1 d . . .
H24 H 1.2552 0.4786 0.5280 0.052 Uiso 1 1 calc R . .
C25 C 1.6400(5) 0.2817(6) 0.6032(4) 0.0788(15) Uani 1 1 d . . .
H25A H 1.7018 0.3565 0.5920 0.118 Uiso 1 1 calc R . .
H25B H 1.6604 0.1955 0.5740 0.118 Uiso 1 1 calc R . .
H25C H 1.6622 0.2952 0.6654 0.118 Uiso 1 1 calc R . .

loop_
_atom_site_aniso_label
_atom_site_aniso_U_11
_atom_site_aniso_U_22
_atom_site_aniso_U_33
_atom_site_aniso_U_23
_atom_site_aniso_U_13
_atom_site_aniso_U_12
C10 0.035(3) 0.161(6) 0.100(5) 0.057(4) 0.019(3) 0.014(3)
C11 0.035(3) 0.161(6) 0.100(5) 0.057(4) 0.019(3) 0.014(3)
C12 0.035(3) 0.161(6) 0.100(5) 0.057(4) 0.019(3) 0.014(3)
C10A 0.040(4) 0.077(5) 0.096(6) 0.042(4) 0.032(3) 0.015(3)
C11A 0.040(4) 0.077(5) 0.096(6) 0.042(4) 0.032(3) 0.015(3)
C12A 0.040(4) 0.077(5) 0.096(6) 0.042(4) 0.032(3) 0.015(3)
S1 0.0447(4) 0.0256(3) 0.0293(4) 0.0040(3) 0.0144(3) 0.0027(3)
S2 0.0390(4) 0.0209(3) 0.0262(3) 0.0070(2) 0.0093(3) 0.0040(3)
Cl1 0.0518(5) 0.0643(6) 0.0511(5) 0.0202(4) 0.0061(4) 0.0234(4)
Cl2 0.0702(7) 0.0663(7) 0.0511(6) 0.0102(5) -0.0131(5) -0.0014(5)
O1 0.0426(12) 0.0287(10) 0.0322(10) 0.0111(8) 0.0137(9) 0.0046(8)
O2 0.0846(19) 0.0299(12) 0.0405(13) 0.0094(10) 0.0246(13) 0.0010(11)
O3 0.0249(10) 0.0639(16) 0.0701(16) 0.0431(14) 0.0086(10) 0.0051(10)
O4 0.0413(13) 0.0496(14) 0.0794(18) 0.0374(14) 0.0174(12) 0.0178(11)
O5 0.0413(11) 0.0245(10) 0.0362(11) 0.0107(8) 0.0069(9) -0.0005(8)
O6 0.0536(13) 0.0276(10) 0.0327(11) 0.0079(8) 0.0189(9) 0.0078(9)
N1 0.0434(14) 0.0205(11) 0.0269(11) 0.0064(9) 0.0100(10) 0.0087(10)
C1 0.0298(13) 0.0246(13) 0.0284(13) 0.0076(10) 0.0080(10) 0.0054(10)
C2 0.0323(14) 0.0319(15) 0.0317(14) 0.0123(12) 0.0098(11) 0.0018(11)
C3 0.0447(17) 0.0430(17) 0.0318(15) 0.0164(13) 0.0144(13) 0.0079(14)
C4 0.096(3) 0.064(3) 0.0381(19) 0.0143(18) 0.025(2) 0.022(2)
C5 0.069(3) 0.087(3) 0.063(2) 0.047(2) 0.028(2) 0.039(2)
C6 0.057(2) 0.076(3) 0.062(2) 0.039(2) 0.0229(19) -0.005(2)
C7 0.0288(13) 0.0260(13) 0.0281(13) 0.0075(10) 0.0090(11) 0.0035(10)
C8 0.0313(14) 0.0338(15) 0.0330(14) 0.0134(12) 0.0072(11) 0.0065(11)
C9 0.0276(17) 0.098(3) 0.097(3) 0.057(3) 0.0147(19) 0.0116(19)
C13 0.0418(16) 0.0247(13) 0.0325(14) 0.0054(11) 0.0166(12) 0.0078(11)
C14 0.0493(18) 0.0353(16) 0.0402(16) 0.0109(13) 0.0213(14) 0.0170(14)
C15 0.091(3) 0.0380(18) 0.056(2) 0.0240(17) 0.038(2) 0.0271(19)
C16 0.087(3) 0.0340(19) 0.077(3) 0.0165(19) 0.039(3) 0.0022(19)
C17 0.061(2) 0.0375(19) 0.071(3) 0.0015(18) 0.021(2) -0.0098(17)
C18 0.0484(19) 0.0356(16) 0.0421(17) 0.0040(14) 0.0105(15) 0.0023(14)
C19 0.0377(15) 0.0297(14) 0.0261(13) 0.0095(11) 0.0063(11) 0.0027(11)
C20 0.0434(17) 0.0290(15) 0.0472(18) 0.0137(13) 0.0060(14) 0.0025(13)
C21 0.0469(19) 0.0429(19) 0.063(2) 0.0229(17) 0.0089(17) 0.0120(15)
C22 0.0418(18) 0.059(2) 0.0487(19) 0.0246(17) 0.0091(15) 0.0059(16)
C23 0.0437(18) 0.0439(19) 0.054(2) 0.0192(16) 0.0088(16) -0.0074(15)
C24 0.0469(18) 0.0291(15) 0.0505(19) 0.0154(14) 0.0101(15) -0.0002(13)
C25 0.042(2) 0.085(3) 0.111(4) 0.048(3) 0.008(2) 0.006(2)

loop_
_atom_type_symbol
_atom_type_description
_atom_type_scat_dispersion_real
_atom_type_scat_dispersion_imag
_atom_type_scat_source
C C 0.0033 0.0016 'International Tables Vol C Tables 4.2.6.8 and 6.1.1.4'
H H 0.0000 0.0000 'International Tables Vol C Tables 4.2.6.8 and 6.1.1.4'
N N 0.0061 0.0033 'International Tables Vol C Tables 4.2.6.8 and 6.1.1.4'
O O 0.0106 0.0060 'International Tables Vol C Tables 4.2.6.8 and 6.1.1.4'
S S 0.1246 0.1234 'International Tables Vol C Tables 4.2.6.8 and 6.1.1.4'
Cl Cl 0.1484 0.1585 'International Tables Vol C Tables 4.2.6.8 and 6.1.1.4'

loop_
_geom_angle_atom_site_label_1
_geom_angle_atom_site_label_2
_geom_angle_atom_site_label_3
_geom_angle
_geom_angle_site_symmetry_1
_geom_angle_site_symmetry_3
_geom_angle_publ_flag
C13 S1 C7 99.48(12) . . ?
O5 S2 O6 119.20(13) . . ?
O5 S2 N1 107.82(13) . . ?
O6 S2 N1 105.10(12) . . ?
O5 S2 C19 107.80(13) . . ?
O6 S2 C19 108.21(14) . . ?
N1 S2 C19 108.30(13) . . ?
C2 O1 C3 120.0(2) . . ?
C8 O3 C9 121.9(3) . . ?
C1 N1 S2 121.84(19) . . ?
N1 C1 C2 105.7(2) . . ?
N1 C1 C7 109.0(2) . . ?
C2 C1 C7 115.9(2) . . ?
O2 C2 O1 126.2(3) . . ?
O2 C2 C1 122.7(3) . . ?
O1 C2 C1 111.1(2) . . ?
O1 C3 C5 109.8(3) . . ?
O1 C3 C6 109.4(3) . . ?
C5 C3 C6 113.3(3) . . ?
O1 C3 C4 101.6(3) . . ?
C5 C3 C4 111.5(3) . . ?
C6 C3 C4 110.7(3) . . ?
C8 C7 C1 111.2(2) . . ?
C8 C7 S1 111.07(19) . . ?
C1 C7 S1 112.54(18) . . ?
O4 C8 O3 126.5(3) . . ?
O4 C8 C7 124.0(3) . . ?
O3 C8 C7 109.5(2) . . ?
O3 C9 C12 112.4(5) . . ?
O3 C9 C11A 115.8(5) . . ?
C12 C9 C11A 117.1(8) . . ?
O3 C9 C10A 105.4(5) . . ?
C12 C9 C10A 88.4(5) . . ?
C11A C9 C10A 114.0(5) . . ?
O3 C9 C10 98.9(4) . . ?
C12 C9 C10 116.2(4) . . ?
C11A C9 C10 93.7(6) . . ?
C10A C9 C10 28.6(5) . . ?
O3 C9 C11 106.9(4) . . ?
C12 C9 C11 113.7(5) . . ?
C11A C9 C11 15.0(5) . . ?
C10A C9 C11 129.0(6) . . ?
C10 C9 C11 107.5(4) . . ?
O3 C9 C12A 104.2(5) . . ?
C12 C9 C12A 19.3(4) . . ?
C11A C9 C12A 109.1(5) . . ?
C10A C9 C12A 107.6(4) . . ?
C10 C9 C12A 135.5(5) . . ?
C11 C9 C12A 101.5(7) . . ?
C18 C13 C14 115.8(3) . . ?
C18 C13 S1 121.5(2) . . ?
C14 C13 S1 122.6(2) . . ?
C15 C14 C13 122.2(3) . . ?
C15 C14 Cl1 117.5(3) . . ?
C13 C14 Cl1 120.3(2) . . ?
C16 C15 C14 119.5(4) . . ?
C17 C16 C15 120.5(3) . . ?
C16 C17 C18 119.7(4) . . ?
C17 C18 C13 122.3(4) . . ?
C17 C18 Cl2 117.5(3) . . ?
C13 C18 Cl2 120.2(3) . . ?
C20 C19 C24 120.1(3) . . ?
C20 C19 S2 119.7(2) . . ?
C24 C19 S2 120.1(2) . . ?
C21 C20 C19 119.5(3) . . ?
C20 C21 C22 121.7(3) . . ?
C23 C22 C21 117.6(3) . . ?
C23 C22 C25 120.8(4) . . ?
C21 C22 C25 121.6(4) . . ?
C22 C23 C24 121.9(3) . . ?
C23 C24 C19 119.1(3) . . ?

loop_
_geom_bond_atom_site_label_1
_geom_bond_atom_site_label_2
_geom_bond_distance
_geom_bond_site_symmetry_2
_geom_bond_publ_flag
C10 C9 1.530(5) . ?
C11 C9 1.538(5) . ?
C12 C9 1.481(5) . ?
C10A C9 1.520(5) . ?
C11A C9 1.502(5) . ?
C12A C9 1.561(5) . ?
S1 C13 1.773(3) . ?
S1 C7 1.839(3) . ?
S2 O5 1.430(2) . ?
S2 O6 1.430(2) . ?
S2 N1 1.627(2) . ?
S2 C19 1.759(3) . ?
Cl1 C14 1.726(4) . ?
Cl2 C18 1.732(4) . ?
O1 C2 1.333(3) . ?
O1 C3 1.491(3) . ?
O2 C2 1.188(4) . ?
O3 C8 1.312(3) . ?
O3 C9 1.478(4) . ?
O4 C8 1.198(4) . ?
N1 C1 1.465(3) . ?
C1 C2 1.537(4) . ?
C1 C7 1.538(4) . ?
C3 C5 1.510(5) . ?
C3 C6 1.510(5) . ?
C3 C4 1.517(5) . ?
C7 C8 1.512(4) . ?
C13 C18 1.393(4) . ?
C13 C14 1.400(4) . ?
C14 C15 1.388(5) . ?
C15 C16 1.369(6) . ?
C16 C17 1.364(7) . ?
C17 C18 1.388(5) . ?
C19 C20 1.378(4) . ?
C19 C24 1.387(4) . ?
C20 C21 1.376(5) . ?
C21 C22 1.388(5) . ?
C22 C23 1.379(5) . ?
C22 C25 1.509(5) . ?
C23 C24 1.380(5) . ?

loop_
_geom_hbond_atom_site_label_D
_geom_hbond_atom_site_label_H
_geom_hbond_atom_site_label_A
_geom_hbond_distance_DH
_geom_hbond_distance_HA
_geom_hbond_distance_DA
_geom_hbond_angle_DHA
_geom_hbond_site_symmetry_A
N1 H1N O6 0.81(4) 2.17(4) 2.951(3) 160(3) 2_766
